data_9000815
loop_
_publ_author_name
'Swinnea J S'
'Steinfink H'
'Rendon-DiazMiron L E'
'Enciso de la Vega S'

_publ_section_title
;
 The crystal structure of a Mexican axinite
;
_journal_name_full 'American Mineralogist'
_journal_page_first 428
_journal_page_last 431
_journal_volume 66
_journal_year 1981
_chemical_formula_sum 'Al1.893 B Ca2 Fe0.657 H K0.022 Mg0.185 Mn0.13 Na0.065 O16 Si4 Ti0.005'
_chemical_name_mineral Ferroaxinite
_space_group_IT_number 2
_symmetry_space_group_name_Hall '-P 1'
_symmetry_space_group_name_H-M 'P -1'
_cell_angle_alpha 91.857
_cell_angle_beta 98.188
_cell_angle_gamma 77.359
_cell_length_a 7.1437
_cell_length_b 9.1898
_cell_length_c 8.9529
_cell_formula_units_Z 2
_cell_volume 567.657
_cod_original_formula_sum 'Ca2 Fe.657 Mn.13 Mg.185 Ti.005 K.022 Na.065 Al1.893 B H Si4 O16'
_cod_database_code 9000815

loop_
_symmetry_equiv_pos_as_xyz
x,y,z
-x,-y,-z

loop_
_atom_site_aniso_label
_atom_site_aniso_U_11
_atom_site_aniso_U_22
_atom_site_aniso_U_33
_atom_site_aniso_U_12
_atom_site_aniso_U_13
_atom_site_aniso_U_23
Ca1 0.00565 0.00599 0.00760 -0.00125 -0.00093 0.00113
Ca2 0.00879 0.00754 0.00724 -0.00292 -0.00226 0.00189
Fe 0.00507 0.00998 0.00780 -0.00213 0.00022 0.00238
Mn 0.00507 0.00998 0.00780 -0.00213 0.00022 0.00238
Mg 0.00507 0.00998 0.00780 -0.00213 0.00022 0.00238
Ti 0.00507 0.00998 0.00780 -0.00213 0.00022 0.00238
K 0.00507 0.00998 0.00780 -0.00213 0.00022 0.00238
Na 0.00507 0.00998 0.00780 -0.00213 0.00022 0.00238
Al1 0.00369 0.00383 0.00366 -0.00129 0.00003 0.00008
Al2 0.00326 0.00363 0.00362 -0.00147 -0.00034 -0.00032
Fe2 0.00326 0.00363 0.00362 -0.00147 -0.00034 -0.00032
B 0.00427 0.00509 0.00549 -0.00041 -0.00046 0.00008
Si1 0.00488 0.00407 0.00438 -0.00135 -0.00040 0.00028
Si2 0.00360 0.00403 0.00426 -0.00129 -0.00015 0.00012
Si3 0.00483 0.00664 0.00398 -0.00063 0.00015 0.00064
Si4 0.00394 0.00460 0.00410 -0.00144 0.00034 0.00000
O1 0.00710 0.00497 0.00820 -0.00132 -0.00050 0.00008
O2 0.01077 0.00762 0.00855 -0.00232 0.00071 -0.00165
O3 0.00604 0.00591 0.00835 -0.00257 -0.00108 0.00121
O4 0.00852 0.01218 0.00772 -0.00332 -0.00068 0.00568
O5 0.00616 0.00827 0.00597 -0.00251 0.00065 0.00117
O6 0.00413 0.00652 0.00804 0.00122 -0.00133 -0.00149
O7 0.00495 0.00485 0.00692 -0.00113 0.00050 -0.00101
O8 0.00678 0.00811 0.00537 -0.00056 0.00102 0.00121
O9 0.00616 0.00701 0.00601 -0.00069 0.00090 0.00020
O10 0.00968 0.00868 0.00724 -0.00198 0.00050 -0.00085
O11 0.00917 0.01002 0.00820 -0.00320 0.00037 0.00374
O12 0.00640 0.00733 0.00601 -0.00263 0.00062 0.00068
O13 0.00625 0.00680 0.00573 -0.00270 0.00043 -0.00040
O14 0.00538 0.00782 0.00708 -0.00100 0.00012 0.00125
O15 0.00478 0.00546 0.00589 -0.00154 0.00062 -0.00133
O16 0.00531 0.00656 0.00692 -0.00129 0.00164 -0.00153

loop_
_atom_site_label
_atom_site_fract_x
_atom_site_fract_y
_atom_site_fract_z
_atom_site_occupancy
_atom_site_U_iso_or_equiv
Ca1 0.74651 0.34816 0.39493 1.00000 ?
Ca2 0.18294 0.10044 0.08371 1.00000 ?
Fe 0.76770 0.59145 0.11264 0.55000 ?
Mn 0.76770 0.59145 0.11264 0.13000 ?
Mg 0.76770 0.59145 0.11264 0.18500 ?
Ti 0.76770 0.59145 0.11264 0.00500 ?
K 0.76770 0.59145 0.11264 0.02200 ?
Na 0.76770 0.59145 0.11264 0.06500 ?
Al1 0.05263 0.80053 0.25405 1.00000 ?
Al2 0.35181 0.93599 0.42106 0.89300 ?
Fe2 0.35181 0.93599 0.42106 0.10700 ?
B 0.46150 0.63440 0.28700 1.00000 ?
H 0.98950 0.96040 0.62990 1.00000 0.03002
Si1 0.21049 0.44986 0.23373 1.00000 ?
Si2 0.21891 0.27461 0.52317 1.00000 ?
Si3 0.69874 0.25668 0.01148 1.00000 ?
Si4 0.64154 0.01907 0.23042 1.00000 ?
O1 0.05330 0.60310 0.19000 1.00000 ?
O2 0.23170 0.33880 0.09490 1.00000 ?
O3 0.41880 0.48690 0.31190 1.00000 ?
O4 0.13560 0.37160 0.36920 1.00000 ?
O5 0.02130 0.24250 0.56390 1.00000 ?
O6 0.32650 0.38030 0.64480 1.00000 ?
O7 0.38100 0.12750 0.49580 1.00000 ?
O8 0.53470 0.34370 0.87690 1.00000 ?
O9 0.87620 0.15540 0.93370 1.00000 ?
O10 0.76830 0.36800 0.13860 1.00000 ?
O11 0.60380 0.13480 0.08740 1.00000 ?
O12 0.43600 0.98130 0.24420 1.00000 ?
O13 0.72110 0.09950 0.38470 1.00000 ?
O14 0.79370 0.87400 0.17750 1.00000 ?
O15 0.32510 0.74610 0.35460 1.00000 ?
O16 0.09680 0.99550 0.32230 1.00000 ?

loop_
_cod_related_entry_id
_cod_related_entry_database
_cod_related_entry_code
1 AMCSD 0000831
2 AMCSD 0000832

loop_
_[local]_alternative_name_id
_[local]_alternative_name_type
_[local]_alternative_name_source
_[local]_alternative_name_source_id
_[local]_alternative_name_value
1 mineral AMCSD 0000831 "Ferro-axinite"
2 mineral AMCSD 0000832 "Axinite-(Fe)"

_database_code_amcsd 0000831
